data_4104129
loop_
_publ_author_name
'Barry M. Trost'
'Julien Hitce'

_publ_contact_author_address 'Dept. of Chemistry, Stanford University'
_publ_contact_author_email hitce@stanford.edu
_publ_contact_author_name 'Julien Hitce'
_publ_contact_author_phone '650 265 8982'
_publ_section_title
;
 Direct Asymmetric Michael Addition to Nitroalkenes: Vinylogous
 Nucleophilicity under Dinuclear Zinc Catalysis
;
_journal_name_full 'Journal of the American Chemical Society'
_journal_page_first 4572
_journal_page_last 4573
_journal_paper_doi 10.1021/ja809723u
_journal_volume 131
_journal_year 2009
_chemical_absolute_configuration rm
_chemical_formula_moiety 'C12 H13 N O6'
_chemical_formula_sum 'C12 H13 N O6'
_chemical_formula_weight 267.23
_chemical_name_common 08237b
_chemical_name_systematic
; 
 ? 
;
_space_group_IT_number 19
_symmetry_cell_setting orthorhombic
_symmetry_space_group_name_Hall 'P 2ac 2ab'
_symmetry_space_group_name_H-M 'P 21 21 21'
_atom_sites_solution_hydrogens geom
_atom_sites_solution_primary direct
_atom_sites_solution_secondary difmap
_audit_creation_method SHELXL-97
_cell_angle_alpha 90.00
_cell_angle_beta 90.00
_cell_angle_gamma 90.00
_cell_formula_units_Z 4
_cell_length_a 6.0640(9)
_cell_length_b 10.0246(15)
_cell_length_c 19.240(3)
_cell_measurement_reflns_used 2888
_cell_measurement_temperature 173(2)
_cell_measurement_theta_max 27.46
_cell_measurement_theta_min 2.29
_cell_volume 1169.6(3)
_computing_cell_refinement 'Bruker SMART'
_computing_data_collection 'Bruker SMART'
_computing_data_reduction 'Bruker SAINT'
_computing_molecular_graphics 'Bruker SHELXTL'
_computing_publication_material 'Bruker SHELXTL'
_computing_structure_refinement 'Bruker SHELXTL'
_computing_structure_solution 'Bruker SHELXTL'
_diffrn_ambient_temperature 173(2)
_diffrn_measured_fraction_theta_full 0.998
_diffrn_measured_fraction_theta_max 0.998
_diffrn_measurement_device_type 'CCD area detector'
_diffrn_measurement_method 'phi and omega scans'
_diffrn_radiation_monochromator graphite
_diffrn_radiation_source 'sealed tube'
_diffrn_radiation_type MoK\a
_diffrn_radiation_wavelength 0.71073
_diffrn_reflns_av_R_equivalents 0.0313
_diffrn_reflns_av_sigmaI/netI 0.0193
_diffrn_reflns_limit_h_max 7
_diffrn_reflns_limit_h_min -7
_diffrn_reflns_limit_k_max 12
_diffrn_reflns_limit_k_min 0
_diffrn_reflns_limit_l_max 25
_diffrn_reflns_limit_l_min 0
_diffrn_reflns_number 14010
_diffrn_reflns_theta_full 27.50
_diffrn_reflns_theta_max 27.50
_diffrn_reflns_theta_min 2.12
_exptl_absorpt_coefficient_mu 0.123
_exptl_absorpt_correction_T_max 0.970
_exptl_absorpt_correction_T_min 0.946
_exptl_absorpt_correction_type multi-scan
_exptl_absorpt_process_details 'SADABS (Sheldrick, 2008)'
_exptl_crystal_colour Colorless
_exptl_crystal_density_diffrn 1.518
_exptl_crystal_density_method 'not measured'
_exptl_crystal_description Block
_exptl_crystal_F_000 560
_exptl_crystal_size_max 0.45
_exptl_crystal_size_mid 0.42
_exptl_crystal_size_min 0.25
_refine_diff_density_max 0.261
_refine_diff_density_min -0.149
_refine_diff_density_rms 0.034
_refine_ls_abs_structure_details 'Flack H D (1983), Acta Cryst. A39, 876-881'
_refine_ls_abs_structure_Flack -0.2(8)
_refine_ls_extinction_method none
_refine_ls_goodness_of_fit_ref 1.048
_refine_ls_hydrogen_treatment constr
_refine_ls_matrix_type full
_refine_ls_number_parameters 174
_refine_ls_number_reflns 2670
_refine_ls_number_restraints 0
_refine_ls_restrained_S_all 1.048
_refine_ls_R_factor_all 0.0337
_refine_ls_R_factor_gt 0.0293
_refine_ls_shift/su_max 0.000
_refine_ls_shift/su_mean 0.000
_refine_ls_structure_factor_coef Fsqd
_refine_ls_weighting_details 'calc w=1/[\s^2^(Fo^2^)+(0.0424P)^2^+0.2372P] where P=(Fo^2^+2Fc^2^)/3'
_refine_ls_weighting_scheme calc
_refine_ls_wR_factor_gt 0.0752
_refine_ls_wR_factor_ref 0.0785
_reflns_number_gt 2470
_reflns_number_total 2670
_reflns_threshold_expression >2sigma(I)
_cod_data_source_file ja809723u_si_003.cif
_cod_data_source_block 08237b
_cod_database_code 4104129

loop_
_symmetry_equiv_pos_as_xyz
'x, y, z'
'-x+1/2, -y, z+1/2'
'-x, y+1/2, -z+1/2'
'x+1/2, -y+1/2, -z'

loop_
_atom_site_label
_atom_site_type_symbol
_atom_site_fract_x
_atom_site_fract_y
_atom_site_fract_z
_atom_site_U_iso_or_equiv
_atom_site_adp_type
_atom_site_occupancy
_atom_site_symmetry_multiplicity
_atom_site_calc_flag
_atom_site_refinement_flags
O1 O 0.95352(15) 0.55131(9) 0.73487(5) 0.0216(2) Uani 1 1 d .
O2 O 1.10308(16) 0.40362(10) 0.80704(5) 0.0271(2) Uani 1 1 d .
O3 O 0.7921(3) 0.59859(14) 0.47950(6) 0.0566(4) Uani 1 1 d .
O4 O 1.1438(3) 0.62026(15) 0.49349(9) 0.0737(5) Uani 1 1 d .
O5 O 0.65000(18) 0.31138(10) 0.82943(5) 0.0275(2) Uani 1 1 d .
H5A H 0.6297 0.3698 0.8601 0.041 Uiso 1 1 calc R
O6 O 0.49167(16) 0.56224(10) 0.79718(5) 0.0282(2) Uani 1 1 d .
H6A H 0.3687 0.5311 0.8090 0.042 Uiso 1 1 calc R
N1 N 0.9549(3) 0.62072(12) 0.51537(7) 0.0411(4) Uani 1 1 d .
C1 C 0.9463(2) 0.43981(13) 0.77377(6) 0.0213(3) Uani 1 1 d .
C2 C 0.7206(2) 0.37275(14) 0.76762(7) 0.0221(3) Uani 1 1 d .
H2A H 0.7296 0.3030 0.7306 0.026 Uiso 1 1 calc R
C3 C 0.5759(2) 0.48780(13) 0.74065(7) 0.0225(3) Uani 1 1 d .
H3B H 0.4555 0.4548 0.7096 0.027 Uiso 1 1 calc R
C4 C 0.7394(2) 0.57661(13) 0.70148(6) 0.0204(3) Uani 1 1 d .
H4B H 0.6981 0.6721 0.7090 0.024 Uiso 1 1 calc R
C5 C 0.7578(2) 0.55035(14) 0.62266(6) 0.0209(3) Uani 1 1 d .
H5B H 0.6105 0.5700 0.6017 0.025 Uiso 1 1 calc R
C6 C 0.8130(2) 0.40619(13) 0.60593(6) 0.0206(3) Uani 1 1 d .
C7 C 1.0224(2) 0.35304(14) 0.61824(7) 0.0246(3) Uani 1 1 d .
H7A H 1.1368 0.4090 0.6352 0.030 Uiso 1 1 calc R
C8 C 1.0646(3) 0.21858(15) 0.60583(7) 0.0294(3) Uani 1 1 d .
H8A H 1.2062 0.1826 0.6155 0.035 Uiso 1 1 calc R
C9 C 0.8999(3) 0.13741(14) 0.57937(7) 0.0313(3) Uani 1 1 d .
H9A H 0.9287 0.0458 0.5706 0.038 Uiso 1 1 calc R
C10 C 0.6932(3) 0.18990(15) 0.56563(7) 0.0299(3) Uani 1 1 d .
H10A H 0.5806 0.1344 0.5471 0.036 Uiso 1 1 calc R
C11 C 0.6503(2) 0.32344(14) 0.57896(7) 0.0245(3) Uani 1 1 d .
H11A H 0.5080 0.3587 0.5695 0.029 Uiso 1 1 calc R
C12 C 0.9231(3) 0.64891(14) 0.59139(7) 0.0270(3) Uani 1 1 d .
H12A H 0.8682 0.7412 0.5976 0.032 Uiso 1 1 calc R
H12B H 1.0662 0.6411 0.6159 0.032 Uiso 1 1 calc R

loop_
_atom_site_aniso_label
_atom_site_aniso_U_11
_atom_site_aniso_U_22
_atom_site_aniso_U_33
_atom_site_aniso_U_23
_atom_site_aniso_U_13
_atom_site_aniso_U_12
O1 0.0208(5) 0.0242(4) 0.0198(4) 0.0007(4) -0.0008(4) -0.0025(4)
O2 0.0225(5) 0.0306(5) 0.0282(5) 0.0036(4) -0.0029(4) 0.0004(4)
O3 0.1020(12) 0.0438(7) 0.0239(5) 0.0000(5) -0.0092(7) -0.0071(8)
O4 0.0971(12) 0.0519(8) 0.0722(10) -0.0232(8) 0.0595(10) -0.0266(8)
O5 0.0316(5) 0.0291(5) 0.0218(5) 0.0033(4) 0.0035(4) -0.0057(4)
O6 0.0236(5) 0.0343(5) 0.0266(5) -0.0050(4) 0.0067(4) -0.0003(4)
N1 0.0747(11) 0.0186(6) 0.0300(7) -0.0016(5) 0.0198(8) -0.0078(7)
C1 0.0230(6) 0.0224(6) 0.0186(5) -0.0027(5) 0.0026(5) -0.0004(5)
C2 0.0236(6) 0.0238(6) 0.0188(6) -0.0009(5) 0.0013(5) -0.0043(5)
C3 0.0204(6) 0.0266(6) 0.0206(6) -0.0027(5) 0.0004(5) -0.0020(5)
C4 0.0203(6) 0.0218(6) 0.0190(5) -0.0018(5) -0.0011(5) 0.0006(5)
C5 0.0233(6) 0.0210(6) 0.0183(5) -0.0005(5) -0.0013(5) 0.0002(5)
C6 0.0261(6) 0.0212(6) 0.0145(5) 0.0006(5) 0.0015(5) -0.0007(5)
C7 0.0245(7) 0.0276(7) 0.0218(6) -0.0009(5) 0.0014(5) -0.0009(5)
C8 0.0329(8) 0.0311(7) 0.0243(6) 0.0041(6) 0.0066(6) 0.0074(6)
C9 0.0482(9) 0.0216(6) 0.0239(6) 0.0011(5) 0.0094(7) 0.0005(6)
C10 0.0399(8) 0.0281(7) 0.0217(6) -0.0034(6) 0.0034(6) -0.0112(6)
C11 0.0263(7) 0.0281(7) 0.0191(6) -0.0007(5) 0.0005(5) -0.0028(6)
C12 0.0372(8) 0.0232(6) 0.0204(6) -0.0008(5) 0.0041(6) -0.0025(6)

loop_
_atom_type_symbol
_atom_type_description
_atom_type_scat_dispersion_real
_atom_type_scat_dispersion_imag
_atom_type_scat_source
C C 0.0033 0.0016 'International Tables Vol C Tables 4.2.6.8 and 6.1.1.4'
H H 0.0000 0.0000 'International Tables Vol C Tables 4.2.6.8 and 6.1.1.4'
N N 0.0061 0.0033 'International Tables Vol C Tables 4.2.6.8 and 6.1.1.4'
O O 0.0106 0.0060 'International Tables Vol C Tables 4.2.6.8 and 6.1.1.4'

loop_
_geom_angle_atom_site_label_1
_geom_angle_atom_site_label_2
_geom_angle_atom_site_label_3
_geom_angle
C1 O1 C4 110.95(10)
C2 O5 H5A 109.5
C3 O6 H6A 109.5
O4 N1 O3 124.15(16)
O4 N1 C12 117.19(17)
O3 N1 C12 118.66(15)
O2 C1 O1 121.42(12)
O2 C1 C2 128.04(12)
O1 C1 C2 110.55(11)
O5 C2 C1 113.56(11)
O5 C2 C3 116.06(11)
C1 C2 C3 101.94(11)
O5 C2 H2A 108.3
C1 C2 H2A 108.3
C3 C2 H2A 108.3
O6 C3 C4 107.79(10)
O6 C3 C2 110.00(11)
C4 C3 C2 103.44(11)
O6 C3 H3B 111.7
C4 C3 H3B 111.7
C2 C3 H3B 111.7
O1 C4 C3 104.86(10)
O1 C4 C5 109.63(10)
C3 C4 C5 115.56(11)
O1 C4 H4B 108.9
C3 C4 H4B 108.9
C5 C4 H4B 108.9
C6 C5 C12 112.75(11)
C6 C5 C4 112.75(10)
C12 C5 C4 108.88(11)
C6 C5 H5B 107.4
C12 C5 H5B 107.4
C4 C5 H5B 107.4
C11 C6 C7 118.76(12)
C11 C6 C5 119.40(12)
C7 C6 C5 121.83(12)
C8 C7 C6 120.46(14)
C8 C7 H7A 119.8
C6 C7 H7A 119.8
C9 C8 C7 119.94(15)
C9 C8 H8A 120.0
C7 C8 H8A 120.0
C10 C9 C8 119.97(13)
C10 C9 H9A 120.0
C8 C9 H9A 120.0
C9 C10 C11 120.06(14)
C9 C10 H10A 120.0
C11 C10 H10A 120.0
C10 C11 C6 120.78(14)
C10 C11 H11A 119.6
C6 C11 H11A 119.6
N1 C12 C5 110.20(11)
N1 C12 H12A 109.6
C5 C12 H12A 109.6
N1 C12 H12B 109.6
C5 C12 H12B 109.6
H12A C12 H12B 108.1

loop_
_geom_bond_atom_site_label_1
_geom_bond_atom_site_label_2
_geom_bond_distance
O1 C1 1.3459(16)
O1 C4 1.4706(16)
O2 C1 1.2019(17)
O3 N1 1.224(2)
O4 N1 1.221(2)
O5 C2 1.4057(16)
O5 H5A 0.8400
O6 C3 1.4145(16)
O6 H6A 0.8400
N1 C12 1.5020(18)
C1 C2 1.5294(18)
C2 C3 1.5394(19)
C2 H2A 1.0000
C3 C4 1.5309(18)
C3 H3B 1.0000
C4 C5 1.5432(17)
C4 H4B 1.0000
C5 C6 1.5180(19)
C5 C12 1.530(2)
C5 H5B 1.0000
C6 C11 1.3898(19)
C6 C7 1.397(2)
C7 C8 1.393(2)
C7 H7A 0.9500
C8 C9 1.385(2)
C8 H8A 0.9500
C9 C10 1.385(2)
C9 H9A 0.9500
C10 C11 1.388(2)
C10 H10A 0.9500
C11 H11A 0.9500
C12 H12A 0.9900
C12 H12B 0.9900

loop_
_geom_hbond_atom_site_label_D
_geom_hbond_atom_site_label_H
_geom_hbond_atom_site_label_A
_geom_hbond_distance_DH
_geom_hbond_distance_HA
_geom_hbond_distance_DA
_geom_hbond_angle_DHA
_geom_hbond_site_symmetry_A
O5 H5A O3 0.84 2.37 3.0454(17) 138.2 2_665
O6 H6A O2 0.84 2.06 2.8490(15) 157.1 1_455

loop_
_geom_torsion_atom_site_label_1
_geom_torsion_atom_site_label_2
_geom_torsion_atom_site_label_3
_geom_torsion_atom_site_label_4
_geom_torsion
C4 O1 C1 O2 -177.85(12)
C4 O1 C1 C2 2.65(13)
O2 C1 C2 O5 35.50(19)
O1 C1 C2 O5 -145.04(11)
O2 C1 C2 C3 161.09(13)
O1 C1 C2 C3 -19.45(13)
O5 C2 C3 O6 36.36(16)
C1 C2 C3 O6 -87.57(12)
O5 C2 C3 C4 151.27(11)
C1 C2 C3 C4 27.35(12)
C1 O1 C4 C3 15.60(13)
C1 O1 C4 C5 -109.05(11)
O6 C3 C4 O1 89.73(12)
C2 C3 C4 O1 -26.76(12)
O6 C3 C4 C5 -149.46(11)
C2 C3 C4 C5 94.05(13)
O1 C4 C5 C6 62.87(14)
C3 C4 C5 C6 -55.32(15)
O1 C4 C5 C12 -63.06(14)
C3 C4 C5 C12 178.75(11)
C12 C5 C6 C11 -129.74(13)
C4 C5 C6 C11 106.44(13)
C12 C5 C6 C7 51.64(16)
C4 C5 C6 C7 -72.17(15)
C11 C6 C7 C8 -2.09(19)
C5 C6 C7 C8 176.53(12)
C6 C7 C8 C9 1.7(2)
C7 C8 C9 C10 -0.3(2)
C8 C9 C10 C11 -0.6(2)
C9 C10 C11 C6 0.2(2)
C7 C6 C11 C10 1.2(2)
C5 C6 C11 C10 -177.50(12)
O4 N1 C12 C5 -134.98(15)
O3 N1 C12 C5 44.37(18)
C6 C5 C12 N1 50.76(16)
C4 C5 C12 N1 176.68(12)
